data_7249862
loop_
_publ_author_name
'Ravi, Sasikala'
'Priyadharsan, R. Rameshbabu'
'Karthikeyan, Subramanian'
'Pannippara, Mehboobali'
'Al-Sehemi, Abdullah G.'
'Moon, Dohyun'
'Anthony, Savarimuthu Philip'

_publ_section_title
;
 Crystallization solvent induced fluorescence tuning by subtle
 conformational change in a conformationally flexible fluorophore
;
_journal_name_full CrystEngComm
_journal_paper_doi 10.1039/D4CE01197J
_journal_year 2025
_chemical_formula_moiety 'C19 H15 N O'
_chemical_formula_sum 'C19 H15 N O'
_chemical_formula_weight 273.32
_space_group_crystal_system monoclinic
_space_group_IT_number 14
_space_group_name_Hall '-P 2ybc'
_space_group_name_H-M_alt 'P 1 21/c 1'
_atom_sites_solution_hydrogens geom
_audit_creation_method SHELXL-2019/3
_audit_update_record
;
2024-11-28 deposited with the CCDC.	2025-01-29 downloaded from the CCDC.
;
_cell_angle_alpha 90
_cell_angle_beta 101.75(3)
_cell_angle_gamma 90
_cell_formula_units_Z 4
_cell_length_a 12.003(2)
_cell_length_b 11.347(2)
_cell_length_c 10.802(2)
_cell_measurement_reflns_used 41997
_cell_measurement_temperature 221(2)
_cell_measurement_theta_max 30.000
_cell_measurement_theta_min 0.361
_cell_volume 1440.4(5)
_computing_cell_refinement '<i>HKL3000sm</i>(Otwinowski & Minor, 1997)'
_computing_data_collection '<i>PAL BL2D-SMDC Program</i>(Shin et.al, 2016)'
_computing_data_reduction '<i>HKL3000sm</i>(Otwinowski & Minor, 1997)'
_computing_molecular_graphics '<i>DIAMOND 4</i>(Putx&Brandenburg, 2014)'
_computing_publication_material '<i>publCIF</i>(Westrip, 2010)'
_computing_structure_refinement '<i>SHELXL-2018</i>(Sheldrick, 2018)'
_computing_structure_solution '<i>SHELXT-2018</i>(Sheldrick, 2018)'
_diffrn_ambient_temperature 221(2)
_diffrn_measured_fraction_theta_full 0.999
_diffrn_measured_fraction_theta_max 0.999
_diffrn_measurement_device_type 'Rayonix SX165 CCD area detector'
_diffrn_measurement_method 'omega scan'
_diffrn_radiation_type synchrotron
_diffrn_radiation_wavelength 0.630
_diffrn_reflns_av_R_equivalents 0.0804
_diffrn_reflns_av_unetI/netI 0.0593
_diffrn_reflns_Laue_measured_fraction_full 0.999
_diffrn_reflns_Laue_measured_fraction_max 0.999
_diffrn_reflns_limit_h_max 16
_diffrn_reflns_limit_h_min -16
_diffrn_reflns_limit_k_max 15
_diffrn_reflns_limit_k_min -15
_diffrn_reflns_limit_l_max 14
_diffrn_reflns_limit_l_min -14
_diffrn_reflns_number 13250
_diffrn_reflns_point_group_measured_fraction_full 0.999
_diffrn_reflns_point_group_measured_fraction_max 0.999
_diffrn_reflns_theta_full 22.210
_diffrn_reflns_theta_max 24.999
_diffrn_reflns_theta_min 1.536
_diffrn_source 'PLSII 2D bending magnet'
_exptl_absorpt_coefficient_mu 0.061
_exptl_absorpt_correction_T_max 1.000
_exptl_absorpt_correction_T_min 0.824
_exptl_absorpt_correction_type empirical
_exptl_absorpt_process_details '<i>HKL3000sm Scalepack</i>(Otwinowski et.al,2003)'
_exptl_crystal_colour colorless
_exptl_crystal_density_diffrn 1.260
_exptl_crystal_description block
_exptl_crystal_F_000 576
_exptl_crystal_size_max 0.054
_exptl_crystal_size_mid 0.049
_exptl_crystal_size_min 0.033
_refine_diff_density_max 0.195
_refine_diff_density_min -0.198
_refine_diff_density_rms 0.040
_refine_ls_extinction_coef 0.074(7)
_refine_ls_extinction_expression Fc^*^=kFc[1+0.001xFc^2^\l^3^/sin(2\q)]^-1/4^
_refine_ls_extinction_method 'SHELXL-2019/2 (Sheldrick 2019)'
_refine_ls_goodness_of_fit_ref 1.047
_refine_ls_hydrogen_treatment constr
_refine_ls_matrix_type full
_refine_ls_number_parameters 191
_refine_ls_number_reflns 3639
_refine_ls_number_restraints 0
_refine_ls_restrained_S_all 1.047
_refine_ls_R_factor_all 0.0800
_refine_ls_R_factor_gt 0.0522
_refine_ls_shift/su_max 0.000
_refine_ls_shift/su_mean 0.000
_refine_ls_structure_factor_coef Fsqd
_refine_ls_weighting_details 'w=1/[\s^2^(Fo^2^)+(0.0667P)^2^+0.1120P] where P=(Fo^2^+2Fc^2^)/3'
_refine_ls_weighting_scheme calc
_refine_ls_wR_factor_gt 0.1343
_refine_ls_wR_factor_ref 0.1503
_reflns_Friedel_coverage 0.000
_reflns_number_gt 2423
_reflns_number_total 3639
_reflns_threshold_expression 'I > 2\s(I)'
_cod_data_source_file d4ce01197j2.cif
_cod_data_source_block SPA989
_cod_original_sg_symbol_H-M 'P 21/c'
_cod_database_code 7249862
_shelx_shelxl_version_number 2019/3
_shelx_space_group_comment
;
The symmetry employed for this shelxl refinement is uniquely defined
by the following loop, which should always be used as a source of
symmetry information in preference to the above space-group names.
They are only intended as comments.
;
_shelx_estimated_absorpt_t_min 0.997
_shelx_estimated_absorpt_t_max 0.998

loop_
_space_group_symop_operation_xyz
'x, y, z'
'-x, y+1/2, -z+1/2'
'-x, -y, -z'
'x, -y-1/2, z-1/2'

loop_
_atom_site_label
_atom_site_type_symbol
_atom_site_fract_x
_atom_site_fract_y
_atom_site_fract_z
_atom_site_U_iso_or_equiv
_atom_site_adp_type
_atom_site_occupancy
_atom_site_site_symmetry_order
_atom_site_calc_flag
_atom_site_refinement_flags_posn
_atom_site_refinement_flags_adp
_atom_site_refinement_flags_occupancy
_atom_site_disorder_assembly
_atom_site_disorder_group
O1 O 0.98526(12) 0.27122(11) 0.60224(15) 0.0659(4) Uani 1 1 d . . . . .
N1 N 0.68972(11) 0.74108(11) 0.45051(13) 0.0458(4) Uani 1 1 d . . . . .
C1 C 0.71583(13) 0.85810(13) 0.49503(14) 0.0402(3) Uani 1 1 d . . . . .
C2 C 0.63877(14) 0.92241(15) 0.54611(15) 0.0462(4) Uani 1 1 d . . . . .
H2 H 0.568222 0.889165 0.551649 0.055 Uiso 1 1 calc R U . . .
C3 C 0.66517(15) 1.03573(15) 0.58920(16) 0.0506(4) Uani 1 1 d . . . . .
H3 H 0.612248 1.079612 0.623421 0.061 Uiso 1 1 calc R U . . .
C4 C 0.76843(15) 1.08445(14) 0.58220(15) 0.0495(4) Uani 1 1 d . . . . .
H4 H 0.786649 1.161202 0.612382 0.059 Uiso 1 1 calc R U . . .
C5 C 0.84493(15) 1.02046(14) 0.53088(16) 0.0491(4) Uani 1 1 d . . . . .
H5 H 0.915414 1.053996 0.525581 0.059 Uiso 1 1 calc R U . . .
C6 C 0.81942(14) 0.90736(14) 0.48696(16) 0.0454(4) Uani 1 1 d . . . . .
H6 H 0.872174 0.864146 0.451795 0.055 Uiso 1 1 calc R U . . .
C7 C 0.58203(13) 0.72055(13) 0.37093(14) 0.0408(4) Uani 1 1 d . . . . .
C8 C 0.54502(15) 0.78973(16) 0.26604(16) 0.0509(4) Uani 1 1 d . . . . .
H8 H 0.592285 0.849148 0.244601 0.061 Uiso 1 1 calc R U . . .
C9 C 0.43781(16) 0.77141(19) 0.19217(16) 0.0612(5) Uani 1 1 d . . . . .
H9 H 0.412513 0.819078 0.120812 0.073 Uiso 1 1 calc R U . . .
C10 C 0.36818(16) 0.68482(19) 0.22168(18) 0.0597(5) Uani 1 1 d . . . . .
H10 H 0.295565 0.672884 0.170983 0.072 Uiso 1 1 calc R U . . .
C11 C 0.40539(15) 0.61594(17) 0.3256(2) 0.0605(5) Uani 1 1 d . . . . .
H11 H 0.358171 0.556206 0.346538 0.073 Uiso 1 1 calc R U . . .
C12 C 0.51149(14) 0.63358(15) 0.39978(17) 0.0509(4) Uani 1 1 d . . . . .
H12 H 0.536223 0.585674 0.471075 0.061 Uiso 1 1 calc R U . . .
C13 C 0.75987(13) 0.64770(13) 0.50078(14) 0.0403(4) Uani 1 1 d . . . . .
C14 C 0.76245(14) 0.54439(14) 0.43075(15) 0.0453(4) Uani 1 1 d . . . . .
H14 H 0.715944 0.537793 0.349763 0.054 Uiso 1 1 calc R U . . .
C15 C 0.83204(14) 0.45289(14) 0.47911(16) 0.0457(4) Uani 1 1 d . . . . .
H15 H 0.832373 0.383746 0.431253 0.055 Uiso 1 1 calc R U . . .
C16 C 0.90222(14) 0.46096(13) 0.59807(16) 0.0442(4) Uani 1 1 d . . . . .
C17 C 0.90008(14) 0.56374(14) 0.66643(16) 0.0472(4) Uani 1 1 d . . . . .
H17 H 0.947932 0.570686 0.746604 0.057 Uiso 1 1 calc R U . . .
C18 C 0.82982(14) 0.65569(14) 0.62002(15) 0.0451(4) Uani 1 1 d . . . . .
H18 H 0.828953 0.724140 0.668830 0.054 Uiso 1 1 calc R U . . .
C19 C 0.97836(16) 0.36602(15) 0.65094(19) 0.0553(5) Uani 1 1 d . . . . .
H19 H 1.026443 0.379541 0.729899 0.066 Uiso 1 1 calc R U . . .

loop_
_atom_site_aniso_label
_atom_site_aniso_U_11
_atom_site_aniso_U_22
_atom_site_aniso_U_33
_atom_site_aniso_U_23
_atom_site_aniso_U_13
_atom_site_aniso_U_12
O1 0.0643(8) 0.0378(7) 0.0946(11) -0.0010(6) 0.0135(7) 0.0077(6)
N1 0.0446(7) 0.0317(6) 0.0553(8) 0.0004(6) -0.0037(6) -0.0019(6)
C1 0.0439(8) 0.0332(7) 0.0410(8) 0.0024(6) 0.0024(6) 0.0013(7)
C2 0.0456(8) 0.0484(9) 0.0443(8) 0.0013(7) 0.0084(7) 0.0005(7)
C3 0.0568(10) 0.0483(10) 0.0458(9) -0.0064(7) 0.0082(7) 0.0096(8)
C4 0.0609(10) 0.0374(8) 0.0448(9) -0.0043(7) -0.0021(7) 0.0034(8)
C5 0.0476(9) 0.0389(8) 0.0580(10) 0.0005(7) 0.0040(7) -0.0036(8)
C6 0.0447(8) 0.0378(8) 0.0536(9) -0.0012(7) 0.0095(7) 0.0031(7)
C7 0.0426(8) 0.0378(8) 0.0400(8) -0.0026(6) 0.0039(6) 0.0019(7)
C8 0.0524(9) 0.0552(10) 0.0450(9) 0.0068(7) 0.0099(7) 0.0086(9)
C9 0.0609(11) 0.0822(14) 0.0365(9) 0.0006(8) 0.0007(8) 0.0237(11)
C10 0.0478(9) 0.0713(13) 0.0541(11) -0.0245(9) -0.0036(8) 0.0047(10)
C11 0.0485(10) 0.0530(11) 0.0764(13) -0.0109(9) 0.0043(9) -0.0079(9)
C12 0.0504(9) 0.0447(9) 0.0545(10) 0.0020(7) 0.0032(7) -0.0040(8)
C13 0.0413(8) 0.0333(7) 0.0444(8) 0.0016(6) 0.0045(6) -0.0011(6)
C14 0.0480(9) 0.0406(8) 0.0440(8) -0.0045(6) 0.0016(7) -0.0022(7)
C15 0.0479(9) 0.0349(7) 0.0536(9) -0.0083(7) 0.0089(7) -0.0032(7)
C16 0.0439(8) 0.0349(8) 0.0527(9) 0.0004(6) 0.0069(7) -0.0001(7)
C17 0.0526(9) 0.0394(8) 0.0450(8) -0.0004(7) -0.0008(7) 0.0022(7)
C18 0.0511(9) 0.0349(8) 0.0457(9) -0.0040(6) 0.0017(7) 0.0018(7)
C19 0.0555(10) 0.0397(9) 0.0676(11) 0.0029(8) 0.0057(8) 0.0054(8)

loop_
_atom_type_symbol
_atom_type_description
_atom_type_scat_dispersion_real
_atom_type_scat_dispersion_imag
_atom_type_scat_source
C C 0.0021 0.0012 'International Tables Vol C Tables 4.2.6.8 and 6.1.1.4'
H H 0.0000 0.0000 'International Tables Vol C Tables 4.2.6.8 and 6.1.1.4'
N N 0.0044 0.0025 'International Tables Vol C Tables 4.2.6.8 and 6.1.1.4'
O O 0.0080 0.0047 'International Tables Vol C Tables 4.2.6.8 and 6.1.1.4'

loop_
_geom_angle_atom_site_label_1
_geom_angle_atom_site_label_2
_geom_angle_atom_site_label_3
_geom_angle
_geom_angle_site_symmetry_1
_geom_angle_site_symmetry_3
_geom_angle_publ_flag
C13 N1 C7 121.02(12) . . ?
C13 N1 C1 120.22(12) . . ?
C7 N1 C1 117.92(12) . . ?
C2 C1 C6 119.79(14) . . ?
C2 C1 N1 120.59(15) . . ?
C6 C1 N1 119.62(15) . . ?
C1 C2 C3 120.05(16) . . ?
C1 C2 H2 120.0 . . ?
C3 C2 H2 120.0 . . ?
C4 C3 C2 120.23(16) . . ?
C4 C3 H3 119.9 . . ?
C2 C3 H3 119.9 . . ?
C5 C4 C3 119.65(15) . . ?
C5 C4 H4 120.2 . . ?
C3 C4 H4 120.2 . . ?
C4 C5 C6 120.70(16) . . ?
C4 C5 H5 119.6 . . ?
C6 C5 H5 119.6 . . ?
C5 C6 C1 119.57(16) . . ?
C5 C6 H6 120.2 . . ?
C1 C6 H6 120.2 . . ?
C8 C7 C12 119.02(15) . . ?
C8 C7 N1 120.47(15) . . ?
C12 C7 N1 120.47(14) . . ?
C7 C8 C9 119.69(18) . . ?
C7 C8 H8 120.2 . . ?
C9 C8 H8 120.2 . . ?
C10 C9 C8 120.88(17) . . ?
C10 C9 H9 119.6 . . ?
C8 C9 H9 119.6 . . ?
C11 C10 C9 119.28(16) . . ?
C11 C10 H10 120.4 . . ?
C9 C10 H10 120.4 . . ?
C10 C11 C12 120.31(18) . . ?
C10 C11 H11 119.8 . . ?
C12 C11 H11 119.8 . . ?
C11 C12 C7 120.82(17) . . ?
C11 C12 H12 119.6 . . ?
C7 C12 H12 119.6 . . ?
C18 C13 N1 120.98(14) . . ?
C18 C13 C14 118.69(14) . . ?
N1 C13 C14 120.32(14) . . ?
C15 C14 C13 120.57(15) . . ?
C15 C14 H14 119.7 . . ?
C13 C14 H14 119.7 . . ?
C14 C15 C16 120.77(15) . . ?
C14 C15 H15 119.6 . . ?
C16 C15 H15 119.6 . . ?
C17 C16 C15 118.41(14) . . ?
C17 C16 C19 119.61(15) . . ?
C15 C16 C19 121.98(15) . . ?
C18 C17 C16 121.56(15) . . ?
C18 C17 H17 119.2 . . ?
C16 C17 H17 119.2 . . ?
C17 C18 C13 119.99(15) . . ?
C17 C18 H18 120.0 . . ?
C13 C18 H18 120.0 . . ?
O1 C19 C16 125.65(18) . . ?
O1 C19 H19 117.2 . . ?
C16 C19 H19 117.2 . . ?

loop_
_geom_bond_atom_site_label_1
_geom_bond_atom_site_label_2
_geom_bond_distance
_geom_bond_site_symmetry_2
_geom_bond_publ_flag
O1 C19 1.208(2) . ?
N1 C13 1.3930(19) . ?
N1 C7 1.418(2) . ?
N1 C1 1.4252(19) . ?
C1 C2 1.378(2) . ?
C1 C6 1.382(2) . ?
C2 C3 1.382(2) . ?
C2 H2 0.9400 . ?
C3 C4 1.373(2) . ?
C3 H3 0.9400 . ?
C4 C5 1.373(2) . ?
C4 H4 0.9400 . ?
C5 C6 1.381(2) . ?
C5 H5 0.9400 . ?
C6 H6 0.9400 . ?
C7 C8 1.376(2) . ?
C7 C12 1.377(2) . ?
C8 C9 1.385(3) . ?
C8 H8 0.9400 . ?
C9 C10 1.369(3) . ?
C9 H9 0.9400 . ?
C10 C11 1.366(3) . ?
C10 H10 0.9400 . ?
C11 C12 1.374(2) . ?
C11 H11 0.9400 . ?
C12 H12 0.9400 . ?
C13 C18 1.390(2) . ?
C13 C14 1.399(2) . ?
C14 C15 1.368(2) . ?
C14 H14 0.9400 . ?
C15 C16 1.389(2) . ?
C15 H15 0.9400 . ?
C16 C17 1.383(2) . ?
C16 C19 1.452(2) . ?
C17 C18 1.371(2) . ?
C17 H17 0.9400 . ?
C18 H18 0.9400 . ?
C19 H19 0.9400 . ?

loop_
_geom_hbond_atom_site_label_D
_geom_hbond_atom_site_label_H
_geom_hbond_atom_site_label_A
_geom_hbond_distance_DH
_geom_hbond_distance_HA
_geom_hbond_distance_DA
_geom_hbond_angle_DHA
_geom_hbond_site_symmetry_A
_geom_hbond_publ_flag
C6 H6 O1 0.94 2.46 3.384(2) 168.9 3_766 yes

loop_
_geom_torsion_atom_site_label_1
_geom_torsion_atom_site_label_2
_geom_torsion_atom_site_label_3
_geom_torsion_atom_site_label_4
_geom_torsion
_geom_torsion_site_symmetry_1
_geom_torsion_site_symmetry_2
_geom_torsion_site_symmetry_3
_geom_torsion_site_symmetry_4
_geom_torsion_publ_flag
C13 N1 C1 C2 -121.81(17) . . . . ?
C7 N1 C1 C2 47.7(2) . . . . ?
C13 N1 C1 C6 58.1(2) . . . . ?
C7 N1 C1 C6 -132.34(16) . . . . ?
C6 C1 C2 C3 -0.1(2) . . . . ?
N1 C1 C2 C3 179.87(14) . . . . ?
C1 C2 C3 C4 -0.5(2) . . . . ?
C2 C3 C4 C5 0.7(2) . . . . ?
C3 C4 C5 C6 -0.4(2) . . . . ?
C4 C5 C6 C1 -0.1(3) . . . . ?
C2 C1 C6 C5 0.4(2) . . . . ?
N1 C1 C6 C5 -179.58(14) . . . . ?
C13 N1 C7 C8 -139.54(17) . . . . ?
C1 N1 C7 C8 51.0(2) . . . . ?
C13 N1 C7 C12 42.6(2) . . . . ?
C1 N1 C7 C12 -126.88(17) . . . . ?
C12 C7 C8 C9 0.4(3) . . . . ?
N1 C7 C8 C9 -177.48(15) . . . . ?
C7 C8 C9 C10 -0.4(3) . . . . ?
C8 C9 C10 C11 0.1(3) . . . . ?
C9 C10 C11 C12 0.1(3) . . . . ?
C10 C11 C12 C7 0.0(3) . . . . ?
C8 C7 C12 C11 -0.3(3) . . . . ?
N1 C7 C12 C11 177.65(16) . . . . ?
C7 N1 C13 C18 -146.29(16) . . . . ?
C1 N1 C13 C18 22.9(2) . . . . ?
C7 N1 C13 C14 34.8(2) . . . . ?
C1 N1 C13 C14 -156.03(16) . . . . ?
C18 C13 C14 C15 0.3(3) . . . . ?
N1 C13 C14 C15 179.32(15) . . . . ?
C13 C14 C15 C16 -0.6(3) . . . . ?
C14 C15 C16 C17 0.0(2) . . . . ?
C14 C15 C16 C19 -178.95(16) . . . . ?
C15 C16 C17 C18 0.8(3) . . . . ?
C19 C16 C17 C18 179.80(16) . . . . ?
C16 C17 C18 C13 -1.1(3) . . . . ?
N1 C13 C18 C17 -178.51(15) . . . . ?
C14 C13 C18 C17 0.5(2) . . . . ?
C17 C16 C19 O1 177.55(18) . . . . ?
C15 C16 C19 O1 -3.5(3) . . . . ?
